data_1567612
loop_
_publ_author_name
'Decato, Daniel A.'
'Sun, Jiyu'
'Boller, Madeleine R.'
'Berryman, Orion B.'

_publ_section_title
;
 Pushing the limits of the hydrogen bond enhanced halogen bond---the case
 of the C--H hydrogen bond
;
_journal_issue 37
_journal_name_full 'Chemical Science'
_journal_page_first 11156
_journal_page_last 11162
_journal_paper_doi 10.1039/D2SC03792K
_journal_volume 13
_journal_year 2022
_chemical_formula_moiety 'C22 H15 I2 N2, I'
_chemical_formula_sum 'C22 H15 I3 N2'
_chemical_formula_weight 688.06
_space_group_crystal_system orthorhombic
_space_group_IT_number 60
_space_group_name_Hall '-P 2n 2ab'
_space_group_name_H-M_alt 'P b c n'
_atom_sites_solution_hydrogens mixed
_atom_sites_solution_primary dual
_audit_creation_date 2020-09-28
_audit_creation_method
;
Olex2 1.2
(compiled 2018.05.29 svn.r3508 for OlexSys, GUI svn.r5506)
;
_audit_update_record
;
2021-04-02 deposited with the CCDC.	2022-08-31 downloaded from the CCDC.
;
_cell_angle_alpha 90
_cell_angle_beta 90
_cell_angle_gamma 90
_cell_formula_units_Z 4
_cell_length_a 21.0883(17)
_cell_length_b 13.7730(11)
_cell_length_c 7.3022(6)
_cell_measurement_reflns_used 9492
_cell_measurement_temperature 100
_cell_measurement_theta_max 31.914
_cell_measurement_theta_min 2.958
_cell_volume 2120.9(3)
_computing_cell_refinement 'SAINT V8.38A (BRUKER-AXS, 2016)'
_computing_data_collection 'APEX3 (Bruker-AXS, 2016)'
_computing_data_reduction 'SAINT V8.38A (BRUKER-AXS, 2016)'
_computing_molecular_graphics 'Olex2 (Dolomanov et al., 2009)'
_computing_publication_material 'Olex2 (Dolomanov et al., 2009)'
_computing_structure_refinement 'ShelXL (Sheldrick, 2015)'
_computing_structure_solution 'ShelXT (Sheldrick, 2015)'
_diffrn_ambient_temperature 100
_diffrn_detector 'Bruker Photon-100 area detector'
_diffrn_detector_area_resol_mean 10.5
_diffrn_detector_type 'CMOS area detector'
_diffrn_measured_fraction_theta_full 0.998
_diffrn_measured_fraction_theta_max 0.999
_diffrn_measurement_device 'Fixed Chi Three-Circle Diffractometer'
_diffrn_measurement_device_type 'Bruker D8 VENTURE Duo'
_diffrn_measurement_method '\w and \f scans'
_diffrn_radiation_monochromator 'TRIUMPH graphite'
_diffrn_radiation_probe x-ray
_diffrn_radiation_type MoK\a
_diffrn_radiation_wavelength 0.71073
_diffrn_reflns_av_R_equivalents 0.0633
_diffrn_reflns_av_unetI/netI 0.0385
_diffrn_reflns_Laue_measured_fraction_full 0.998
_diffrn_reflns_Laue_measured_fraction_max 0.999
_diffrn_reflns_limit_h_max 29
_diffrn_reflns_limit_h_min -30
_diffrn_reflns_limit_k_max 19
_diffrn_reflns_limit_k_min -19
_diffrn_reflns_limit_l_max 10
_diffrn_reflns_limit_l_min -10
_diffrn_reflns_number 29568
_diffrn_reflns_point_group_measured_fraction_full 0.998
_diffrn_reflns_point_group_measured_fraction_max 0.999
_diffrn_reflns_theta_full 25.242
_diffrn_reflns_theta_max 30.507
_diffrn_reflns_theta_min 2.958
_diffrn_source 'sealed tube'
_diffrn_source_type fine-focus
_diffrn_standards_number 0
_exptl_absorpt_coefficient_mu 4.430
_exptl_absorpt_correction_T_max 0.6483
_exptl_absorpt_correction_T_min 0.5018
_exptl_absorpt_correction_type multi-scan
_exptl_absorpt_process_details
'SADABS-2016/2 (Bruker,2016/2) was used for absorption correction. wR2(int) was 0.0689 before and 0.0578 after correction. The Ratio of minimum to maximum transmission is 0.7740. The \l/2 correction factor is Not present.'
_exptl_crystal_colour yellow
_exptl_crystal_density_diffrn 2.155
_exptl_crystal_description rod
_exptl_crystal_F_000 1280
_exptl_crystal_size_max 0.61
_exptl_crystal_size_mid 0.02
_exptl_crystal_size_min 0.02
_refine_diff_density_max 1.329
_refine_diff_density_min -1.211
_refine_diff_density_rms 0.178
_refine_ls_extinction_method none
_refine_ls_goodness_of_fit_ref 1.063
_refine_ls_hydrogen_treatment mixed
_refine_ls_matrix_type full
_refine_ls_number_parameters 130
_refine_ls_number_reflns 3244
_refine_ls_number_restraints 1
_refine_ls_restrained_S_all 1.064
_refine_ls_R_factor_all 0.0636
_refine_ls_R_factor_gt 0.0362
_refine_ls_shift/su_max 0.001
_refine_ls_shift/su_mean 0.000
_refine_ls_structure_factor_coef Fsqd
_refine_ls_weighting_details 'w=1/[\s^2^(Fo^2^)+(0.0296P)^2^+5.0072P] where P=(Fo^2^+2Fc^2^)/3'
_refine_ls_weighting_scheme calc
_refine_ls_wR_factor_gt 0.0671
_refine_ls_wR_factor_ref 0.0744
_reflns_Friedel_coverage 0.000
_reflns_number_gt 2368
_reflns_number_total 3244
_reflns_threshold_expression 'I > 2\s(I)'
_cod_data_source_file d2sc03792k2.cif
_cod_data_source_block umt_ob214a
_cod_depositor_comments
;
The following automatic conversions were performed:

data item '_diffrn_radiation_probe' value 'X-ray' was changed to
'x-ray' in accordance with the
/home/data/users/saulius/crontab/automatic-downloads/rss-feeds/RSC/lib/dictionaries/cif_core.dic
dictionary named 'cif_core.dic' version 2.4.2 last updated on
2011-04-26.

Automatic conversion script
Id: cif_fix_values 7556 2019-12-06 15:28:31Z antanas 

 Adding full bibliography for 1567609--1567616.cif.
;
_cod_database_code 1567612
_shelx_shelxl_version_number 2018/3
_shelx_space_group_comment
;
The symmetry employed for this shelxl refinement is uniquely defined
by the following loop, which should always be used as a source of
symmetry information in preference to the above space-group names.
They are only intended as comments.
;
_shelx_estimated_absorpt_t_max 0.917
_shelx_estimated_absorpt_t_min 0.173
_olex2_refinement_description
;
1. Fixed Uiso
 At 1.2 times of:
  All C(H) groups
 At 1.5 times of:
  All C(H,H,H) groups
2. Restrained distances
 N1-H1
 0.87 with sigma of 0.02
3. Others
 Fixed Sof: H12A(0.5) H12B(0.5) H12C(0.5)
4.a Aromatic/amide H refined with riding coordinates:
 C2(H2), C3(H3), C4(H4), C5(H5), C11(H11)
4.b Idealised Me refined as rotating group:
 C12(H12A,H12B,H12C)
;
_olex2_submission_special_instructions 'No special instructions were received'

loop_
_space_group_symop_operation_xyz
'x, y, z'
'-x+1/2, -y+1/2, z+1/2'
'-x, y, -z+1/2'
'x+1/2, -y+1/2, -z'
'-x, -y, -z'
'x-1/2, y-1/2, -z-1/2'
'x, -y, z-1/2'
'-x-1/2, y-1/2, z'

loop_
_atom_site_label
_atom_site_type_symbol
_atom_site_fract_x
_atom_site_fract_y
_atom_site_fract_z
_atom_site_U_iso_or_equiv
_atom_site_adp_type
_atom_site_occupancy
_atom_site_site_symmetry_order
_atom_site_calc_flag
_atom_site_refinement_flags_posn
_atom_site_refinement_flags_adp
_atom_site_refinement_flags_occupancy
_atom_site_disorder_assembly
_atom_site_disorder_group
I1 I 0.64476(2) 0.68497(2) 0.34962(3) 0.01598(7) Uani 1 1 d . . . . .
N1 N 0.500000 0.5095(4) 0.250000 0.0185(10) Uani 1 2 d DS T P . .
H1 H 0.4655(13) 0.539(3) 0.239(6) 0.018(12) Uiso 1 1 d D . . . .
N2 N 0.500000 0.2097(3) 0.250000 0.0158(9) Uani 1 2 d S T P . .
C1 C 0.72434(17) 0.5996(3) 0.4160(5) 0.0145(8) Uani 1 1 d . . . . .
C2 C 0.78084(19) 0.6425(3) 0.4688(6) 0.0180(8) Uani 1 1 d . . . . .
H2 H 0.783834 0.711250 0.474463 0.022 Uiso 1 1 calc R . . . .
C3 C 0.8327(2) 0.5866(3) 0.5132(5) 0.0194(8) Uani 1 1 d . . . . .
H3 H 0.870912 0.616898 0.551845 0.023 Uiso 1 1 calc R . . . .
C4 C 0.82948(19) 0.4864(3) 0.5019(5) 0.0189(8) Uani 1 1 d . . . . .
H4 H 0.865713 0.448120 0.529632 0.023 Uiso 1 1 calc R . . . .
C5 C 0.77354(18) 0.4421(3) 0.4504(6) 0.0176(8) Uani 1 1 d . . . . .
H5 H 0.771403 0.373338 0.443489 0.021 Uiso 1 1 calc R . . . .
C6 C 0.71972(18) 0.4979(3) 0.4080(5) 0.0143(7) Uani 1 1 d . . . . .
C7 C 0.66165(18) 0.4501(3) 0.3609(5) 0.0150(7) Uani 1 1 d . . . . .
C8 C 0.61394(18) 0.4069(3) 0.3267(5) 0.0138(7) Uani 1 1 d . . . . .
C9 C 0.55596(18) 0.3584(3) 0.2882(5) 0.0138(8) Uani 1 1 d . . . . .
C10 C 0.500000 0.4119(4) 0.250000 0.0129(10) Uani 1 2 d S T P . .
C11 C 0.55372(18) 0.2586(3) 0.2864(5) 0.0147(8) Uani 1 1 d . . . . .
H11 H 0.591327 0.223053 0.311689 0.018 Uiso 1 1 calc R . . . .
C12 C 0.500000 0.1015(4) 0.250000 0.0219(13) Uani 1 2 d S T P . .
H12A H 0.514331 0.077781 0.369571 0.033 Uiso 0.5 1 calc GR . . A -1
H12B H 0.528691 0.077781 0.154372 0.033 Uiso 0.5 1 calc GR . . A -1
H12C H 0.456978 0.077781 0.226057 0.033 Uiso 0.5 1 calc GR . . A -1
I2 I 0.500000 0.81666(3) 0.250000 0.02004(9) Uani 1 2 d S T P . .

loop_
_atom_site_aniso_label
_atom_site_aniso_U_11
_atom_site_aniso_U_22
_atom_site_aniso_U_33
_atom_site_aniso_U_23
_atom_site_aniso_U_13
_atom_site_aniso_U_12
I1 0.01705(12) 0.01387(12) 0.01704(12) 0.00166(11) 0.00084(9) 0.00007(11)
N1 0.011(2) 0.022(3) 0.022(3) 0.000 -0.001(2) 0.000
N2 0.014(2) 0.016(2) 0.017(2) 0.000 0.0027(19) 0.000
C1 0.0112(18) 0.0180(18) 0.0143(18) -0.0005(15) 0.0017(14) -0.0015(14)
C2 0.021(2) 0.0148(18) 0.018(2) -0.0009(16) 0.0000(17) -0.0043(16)
C3 0.0164(19) 0.024(2) 0.018(2) -0.0007(17) -0.0018(15) -0.0078(16)
C4 0.0140(18) 0.025(2) 0.0179(19) 0.0027(17) -0.0018(15) 0.0026(16)
C5 0.0172(18) 0.0150(18) 0.0207(19) -0.0018(17) 0.0023(16) 0.0002(15)
C6 0.0144(18) 0.0172(18) 0.0114(17) -0.0011(15) 0.0014(14) -0.0025(16)
C7 0.0178(18) 0.0140(17) 0.0134(17) 0.0013(16) 0.0010(15) 0.0034(15)
C8 0.0129(18) 0.0151(18) 0.0134(18) 0.0035(15) -0.0001(14) 0.0011(14)
C9 0.0121(18) 0.0197(19) 0.0098(17) 0.0007(15) 0.0013(14) -0.0025(15)
C10 0.013(2) 0.017(3) 0.008(2) 0.000 0.001(2) 0.000
C11 0.0113(17) 0.0179(19) 0.0150(18) 0.0011(15) 0.0007(14) 0.0018(15)
C12 0.024(3) 0.017(3) 0.025(3) 0.000 -0.002(3) 0.000
I2 0.01686(17) 0.02505(19) 0.01821(17) 0.000 0.00225(14) 0.000

loop_
_atom_type_symbol
_atom_type_description
_atom_type_scat_dispersion_real
_atom_type_scat_dispersion_imag
_atom_type_scat_source
C C 0.0033 0.0016 'International Tables Vol C Tables 4.2.6.8 and 6.1.1.4'
H H 0.0000 0.0000 'International Tables Vol C Tables 4.2.6.8 and 6.1.1.4'
I I -0.4742 1.8119 'International Tables Vol C Tables 4.2.6.8 and 6.1.1.4'
N N 0.0061 0.0033 'International Tables Vol C Tables 4.2.6.8 and 6.1.1.4'

loop_
_geom_angle_atom_site_label_1
_geom_angle_atom_site_label_2
_geom_angle_atom_site_label_3
_geom_angle
_geom_angle_site_symmetry_1
_geom_angle_site_symmetry_3
_geom_angle_publ_flag
C11 N2 C11 119.9(5) 3_655 . ?
C11 N2 C12 120.0(2) 3_655 . ?
C11 N2 C12 120.0(2) . . ?
C2 C1 I1 120.8(3) . . ?
C2 C1 C6 119.8(4) . . ?
C6 C1 I1 119.5(3) . . ?
C3 C2 C1 120.7(4) . . ?
C2 C3 C4 120.3(4) . . ?
C5 C4 C3 119.9(4) . . ?
C4 C5 C6 120.6(4) . . ?
C1 C6 C5 118.7(3) . . ?
C1 C6 C7 121.8(4) . . ?
C5 C6 C7 119.5(3) . . ?
C8 C7 C6 177.1(4) . . ?
C7 C8 C9 178.0(4) . . ?
C10 C9 C8 120.7(4) . . ?
C11 C9 C8 120.1(4) . . ?
C11 C9 C10 119.2(4) . . ?
N1 C10 C9 121.3(2) . . ?
N1 C10 C9 121.3(2) . 3_655 ?
C9 C10 C9 117.4(5) . 3_655 ?
N2 C11 C9 122.1(4) . . ?

loop_
_geom_bond_atom_site_label_1
_geom_bond_atom_site_label_2
_geom_bond_distance
_geom_bond_site_symmetry_2
_geom_bond_publ_flag
I1 C1 2.106(4) . ?
N1 C10 1.344(7) . ?
N2 C11 1.344(4) 3_655 ?
N2 C11 1.344(4) . ?
N2 C12 1.491(7) . ?
C1 C2 1.385(5) . ?
C1 C6 1.405(5) . ?
C2 C3 1.377(6) . ?
C3 C4 1.384(6) . ?
C4 C5 1.380(6) . ?
C5 C6 1.405(5) . ?
C6 C7 1.432(5) . ?
C7 C8 1.195(5) . ?
C8 C9 1.422(5) . ?
C9 C10 1.419(5) . ?
C9 C11 1.376(5) . ?
